data_2239506
loop_
_publ_author_name
'Lundvall, Fredrik'
'Wragg, David Stephen'
'Dietzel, Pascal D. C.'
'Fjellv\%ag, Helmer'

_publ_section_title
;
 4,4'-Dimethoxybiphenyl-3,3'-dicarboxylic acid
;
_journal_issue 5
_journal_name_full 'Acta Crystallographica Section E'
_journal_page_first o615
_journal_paper_doi 10.1107/S1600536814008599
_journal_volume 70
_journal_year 2014
_chemical_formula_iupac 'C16 H14 O6'
_chemical_formula_moiety 'C16 H14 O6'
_chemical_formula_sum 'C16 H14 O6'
_chemical_formula_weight 302.27
_chemical_name_systematic
;
4,4'-Dimethoxybiphenyl-3,3'-dicarboxylic acid
;
_space_group_IT_number 72
_symmetry_cell_setting orthorhombic
_symmetry_space_group_name_Hall '-I 2 2c'
_symmetry_space_group_name_H-M 'I b a m'
_atom_sites_solution_hydrogens geom
_atom_sites_solution_primary direct
_atom_sites_solution_secondary difmap
_audit_creation_method SHELXL-97
_cell_angle_alpha 90.00
_cell_angle_beta 90.00
_cell_angle_gamma 90.00
_cell_formula_units_Z 4
_cell_length_a 13.138(2)
_cell_length_b 15.615(3)
_cell_length_c 6.7726(11)
_cell_measurement_reflns_used 2142
_cell_measurement_temperature 296(2)
_cell_measurement_theta_max 28.15
_cell_measurement_theta_min 2.61
_cell_volume 1389.4(4)
_computing_cell_refinement 'SAINT (Bruker, 2007)'
_computing_data_collection 'APEX2 (Bruker, 2007)'
_computing_data_reduction 'SAINT (Bruker, 2007)'
_computing_molecular_graphics
;
DIAMOND (Brandenburg, 2004) and <i>ChemBioDraw Ultra</i> (CambridgeSoft,
2009)
;
_computing_publication_material 'publCIF (Westrip, 2010) and <i>WinGX</i> (Farrugia, 2012)'
_computing_structure_refinement 'SHELXL97 (Sheldrick, 2008)'
_computing_structure_solution 'SIR92 (Altomare <i>et al.</i>, 1994)'
_diffrn_ambient_temperature 296(2)
_diffrn_measured_fraction_theta_full 0.997
_diffrn_measured_fraction_theta_max 0.997
_diffrn_measurement_device_type 'Bruker APEXII CCD'
_diffrn_measurement_method '\f and \w scans'
_diffrn_radiation_monochromator graphite
_diffrn_radiation_source 'fine-focus sealed tube'
_diffrn_radiation_type MoK\a
_diffrn_radiation_wavelength 0.71073
_diffrn_reflns_av_R_equivalents 0.0183
_diffrn_reflns_av_sigmaI/netI 0.0119
_diffrn_reflns_limit_h_max 15
_diffrn_reflns_limit_h_min -16
_diffrn_reflns_limit_k_max 19
_diffrn_reflns_limit_k_min -19
_diffrn_reflns_limit_l_max 8
_diffrn_reflns_limit_l_min -8
_diffrn_reflns_number 5188
_diffrn_reflns_theta_full 26.35
_diffrn_reflns_theta_max 26.35
_diffrn_reflns_theta_min 2.03
_exptl_absorpt_coefficient_mu 0.112
_exptl_absorpt_correction_T_max 0.9900
_exptl_absorpt_correction_T_min 0.9310
_exptl_absorpt_correction_type multi-scan
_exptl_absorpt_process_details '(SADABS; Sheldrick, 1996)'
_exptl_crystal_colour yellow
_exptl_crystal_density_diffrn 1.445
_exptl_crystal_density_method 'not measured'
_exptl_crystal_description needle
_exptl_crystal_F_000 632
_exptl_crystal_size_max 0.65
_exptl_crystal_size_mid 0.10
_exptl_crystal_size_min 0.09
_refine_diff_density_max 0.241
_refine_diff_density_min -0.131
_refine_ls_extinction_method none
_refine_ls_goodness_of_fit_ref 1.116
_refine_ls_hydrogen_treatment constr
_refine_ls_matrix_type full
_refine_ls_number_parameters 67
_refine_ls_number_reflns 779
_refine_ls_number_restraints 0
_refine_ls_restrained_S_all 1.116
_refine_ls_R_factor_all 0.0509
_refine_ls_R_factor_gt 0.0462
_refine_ls_shift/su_max 0.000
_refine_ls_shift/su_mean 0.000
_refine_ls_structure_factor_coef Fsqd
_refine_ls_weighting_details 'calc w=1/[\s^2^(Fo^2^)+(0.0765P)^2^+0.4964P] where P=(Fo^2^+2Fc^2^)/3'
_refine_ls_weighting_scheme calc
_refine_ls_wR_factor_gt 0.1308
_refine_ls_wR_factor_ref 0.1355
_reflns_number_gt 689
_reflns_number_total 779
_reflns_threshold_expression I>2sigma(I)
_cod_data_source_file qm2105sup1.cif
_cod_data_source_block I
_cod_database_code 2239506
_cod_database_fobs_code 2239506

loop_
_symmetry_equiv_pos_as_xyz
'x, y, z'
'-x, -y, z'
'-x+1/2, y+1/2, -z'
'x+1/2, -y+1/2, -z'
'x+1/2, y+1/2, z+1/2'
'-x+1/2, -y+1/2, z+1/2'
'-x+1, y+1, -z+1/2'
'x+1, -y+1, -z+1/2'
'-x, -y, -z'
'x, y, -z'
'x-1/2, -y-1/2, z'
'-x-1/2, y-1/2, z'
'-x+1/2, -y+1/2, -z+1/2'
'x+1/2, y+1/2, -z+1/2'
'x, -y, z+1/2'
'-x, y, z+1/2'

loop_
_atom_site_type_symbol
_atom_site_label
_atom_site_fract_x
_atom_site_fract_y
_atom_site_fract_z
_atom_site_U_iso_or_equiv
_atom_site_adp_type
_atom_site_calc_flag
_atom_site_refinement_flags
_atom_site_occupancy
_atom_site_symmetry_multiplicity
C C1 0.44707(14) 0.48358(10) 0.0000 0.0371(5) Uani d S 1 2
C C2 0.36404(15) 0.53875(11) 0.0000 0.0386(5) Uani d S 1 2
H H2 0.3761 0.5974 0.0000 0.046 Uiso calc SR 1 2
C C3 0.26411(14) 0.51030(12) 0.0000 0.0396(5) Uani d S 1 2
C C4 0.24524(16) 0.42222(12) 0.0000 0.0428(5) Uani d S 1 2
C C5 0.32608(16) 0.36538(12) 0.0000 0.0478(6) Uani d S 1 2
H H5 0.3141 0.3067 0.0000 0.057 Uiso calc SR 1 2
C C6 0.42446(16) 0.39603(12) 0.0000 0.0457(6) Uani d S 1 2
H H6 0.4779 0.3570 0.0000 0.055 Uiso calc SR 1 2
C C7 0.18295(17) 0.57787(13) 0.0000 0.0492(6) Uani d S 1 2
C C8 0.1198(2) 0.30898(14) 0.0000 0.0694(8) Uani d S 1 2
H H8A 0.0471 0.3030 0.0000 0.104 Uiso calc SR 1 2
H H8B 0.1474 0.2821 0.1157 0.104 Uiso calc PR 0.50 1
H H8C 0.1474 0.2821 -0.1157 0.104 Uiso calc PR 0.50 1
O O1 0.08706(12) 0.55256(10) 0.0000 0.0868(8) Uani d S 1 2
H H1 0.0839 0.5026 -0.0370 0.130 Uiso calc PR 0.50 1
O O2 0.20123(13) 0.65265(9) 0.0000 0.0658(6) Uani d S 1 2
O O3 0.14575(12) 0.39725(9) 0.0000 0.0629(6) Uani d S 1 2

loop_
_atom_site_aniso_label
_atom_site_aniso_U_11
_atom_site_aniso_U_22
_atom_site_aniso_U_33
_atom_site_aniso_U_12
_atom_site_aniso_U_13
_atom_site_aniso_U_23
C1 0.0400(11) 0.0292(10) 0.0422(10) -0.0009(7) 0.000 0.000
C2 0.0414(11) 0.0260(8) 0.0484(11) -0.0003(7) 0.000 0.000
C3 0.0390(10) 0.0284(10) 0.0515(11) 0.0009(8) 0.000 0.000
C4 0.0365(11) 0.0331(10) 0.0586(12) -0.0037(7) 0.000 0.000
C5 0.0461(12) 0.0253(9) 0.0718(15) -0.0020(8) 0.000 0.000
C6 0.0415(11) 0.0281(10) 0.0675(14) 0.0039(8) 0.000 0.000
C7 0.0403(12) 0.0308(10) 0.0765(15) 0.0016(8) 0.000 0.000
C8 0.0497(13) 0.0349(11) 0.124(2) -0.0119(10) 0.000 0.000
O1 0.0360(9) 0.0414(9) 0.183(2) 0.0040(7) 0.000 0.000
O2 0.0488(9) 0.0284(8) 0.1201(16) 0.0036(6) 0.000 0.000
O3 0.0399(9) 0.0307(8) 0.1181(15) -0.0046(6) 0.000 0.000

loop_
_atom_type_symbol
_atom_type_description
_atom_type_scat_dispersion_real
_atom_type_scat_dispersion_imag
_atom_type_scat_source
C C 0.0033 0.0016 'International Tables Vol C Tables 4.2.6.8 and 6.1.1.4'
O O 0.0106 0.0060 'International Tables Vol C Tables 4.2.6.8 and 6.1.1.4'
H H 0.0000 0.0000 'International Tables Vol C Tables 4.2.6.8 and 6.1.1.4'

loop_
_geom_angle_atom_site_label_1
_geom_angle_atom_site_label_2
_geom_angle_atom_site_label_3
_geom_angle_site_symmetry_3
_geom_angle
C2 C1 C6 . 116.04(18)
C2 C1 C1 9_665 121.45(19)
C6 C1 C1 9_665 122.5(2)
C3 C2 C1 . 123.00(17)
C3 C2 H2 . 118.5
C1 C2 H2 . 118.5
C2 C3 C4 . 118.92(18)
C2 C3 C7 . 116.61(17)
C4 C3 C7 . 124.48(18)
O3 C4 C5 . 123.50(18)
O3 C4 C3 . 116.84(18)
C5 C4 C3 . 119.67(19)
C6 C5 C4 . 119.79(17)
C6 C5 H5 . 120.1
C4 C5 H5 . 120.1
C5 C6 C1 . 122.59(18)
C5 C6 H6 . 118.7
C1 C6 H6 . 118.7
O2 C7 O1 . 119.04(19)
O2 C7 C3 . 123.1(2)
O1 C7 C3 . 117.88(17)
O3 C8 H8A . 109.5
O3 C8 H8B . 109.5
H8A C8 H8B . 109.5
O3 C8 H8C . 109.5
H8A C8 H8C . 109.5
H8B C8 H8C . 109.5
C7 O1 H1 . 109.5
C4 O3 C8 . 120.52(17)

loop_
_geom_bond_atom_site_label_1
_geom_bond_atom_site_label_2
_geom_bond_site_symmetry_2
_geom_bond_distance
C1 C2 . 1.390(3)
C1 C6 . 1.399(2)
C1 C1 9_665 1.482(4)
C2 C3 . 1.386(3)
C2 H2 . 0.9300
C3 C4 . 1.398(3)
C3 C7 . 1.500(3)
C4 O3 . 1.364(3)
C4 C5 . 1.384(3)
C5 C6 . 1.378(3)
C5 H5 . 0.9300
C6 H6 . 0.9300
C7 O2 . 1.192(2)
C7 O1 . 1.320(3)
C8 O3 . 1.420(2)
C8 H8A . 0.9600
C8 H8B . 0.9600
C8 H8C . 0.9600
O1 H1 . 0.8200

loop_
_geom_hbond_atom_site_label_D
_geom_hbond_atom_site_label_H
_geom_hbond_atom_site_label_A
_geom_hbond_site_symmetry_A
_geom_hbond_distance_DH
_geom_hbond_distance_HA
_geom_hbond_distance_DA
_geom_hbond_angle_DHA
O1 H1 O3 . 0.82 1.85 2.545(2) 141.3
O1 H1 O1 2_565 0.82 2.42 2.816(3) 110.8
C5 H5 O2 3_545 0.93 2.41 3.341(2) 175

loop_
_geom_torsion_atom_site_label_1
_geom_torsion_atom_site_label_2
_geom_torsion_atom_site_label_3
_geom_torsion_atom_site_label_4
_geom_torsion_site_symmetry_1
_geom_torsion
C6 C1 C2 C3 . 0.0
C1 C1 C2 C3 9_665 180.0
C1 C2 C3 C4 . 0.0
C1 C2 C3 C7 . 180.0
C2 C3 C4 O3 . 180.0
C7 C3 C4 O3 . 0.0
C2 C3 C4 C5 . 0.0
C7 C3 C4 C5 . 180.0
O3 C4 C5 C6 . 180.0
C3 C4 C5 C6 . 0.0
C4 C5 C6 C1 . 0.0
C2 C1 C6 C5 . 0.0
C1 C1 C6 C5 9_665 180.0
C2 C3 C7 O2 . 0.0
C4 C3 C7 O2 . 180.0
C2 C3 C7 O1 . 180.0
C4 C3 C7 O1 . 0.0
C5 C4 O3 C8 . 0.0
C3 C4 O3 C8 . 180.0
